data_2104418
loop_
_publ_author_name
'Rutzinger, D.'
'Doert, Th.'
'Ruck, M.'

_publ_section_title
;
 Incommensurately modulated lanthanide coinage-metal diarsenides. I.
 CeAu~1{-~\d}As~2~ [\d = 0.015(2)] -- a new distortion variant of the
 HfCuSi~2~ type with irregularly stacked <i>cis</i>--<i>trans</i>
 chains of arsenic atoms
;
_journal_coeditor_code CK5035
_journal_issue 5
_journal_name_full 'Acta Crystallographica Section B'
_journal_page_first 519
_journal_page_last 526
_journal_paper_doi 10.1107/S0108768109026986
_journal_volume 65
_journal_year 2009
_chemical_formula_analytical 'As2 Au1 Ce1'
_chemical_formula_iupac 'As2 Au1 Ce1'
_chemical_formula_moiety 'As2 Au1 Ce1'
_chemical_formula_structural 'As2 Au1 Ce1'
_chemical_formula_sum 'As2 Au Ce'
_chemical_formula_weight 486.93
_chemical_name_common 'Cerium gold diarsenide'
_chemical_name_systematic ' ?'
_space_group_ssg_name P21/m(\a0\g)00
_symmetry_cell_setting monoclinic
_cell_angle_alpha 90
_cell_angle_beta 90.09(8)
_cell_angle_gamma 90
_cell_formula_units_Z 4
_cell_length_a 5.80400(10)
_cell_length_b 5.81400(10)
_cell_length_c 10.17900(10)
_cell_modulation_dimension 1
_cell_volume 343.484(9)
_computing_cell_refinement 'X-AREA, STOE, 2006'
_computing_data_collection 'X-AREA, STOE, 2006'
_computing_data_reduction 'X-AREA, STOE, 2002'
_computing_molecular_graphics
;
DIAMOND-Visuelles Informationssystem f\"ur Kristallstrukturen
 (G. Bergerhoff, Bonn, 1999)
;
_computing_publication_material 'Jana2000 (Petricek, Dusek & Palatinus, 2000)'
_computing_structure_refinement 'Jana2000 (Petricek, Dusek & Palatinus, 2000)'
_computing_structure_solution 'SHELXS-97 (Sheldrick, 1997)'
_diffrn_ambient_temperature 293
_diffrn_detector_area_resol_mean 6.67
_diffrn_measured_fraction_theta_full 1.00
_diffrn_measurement_device '2-circle goniometer'
_diffrn_measurement_device_type 'STOE IPDS 2'
_diffrn_measurement_method '\w scans'
_diffrn_radiation_monochromator 'plane graphite'
_diffrn_radiation_type 'Mo K\a'
_diffrn_radiation_wavelength 0.71073
_diffrn_reflns_av_R_equivalents 0.0681
_diffrn_reflns_av_sigmaI/netI 0.0190
_diffrn_reflns_limit_h_max 9
_diffrn_reflns_limit_h_min -9
_diffrn_reflns_limit_index_m_1_max 1
_diffrn_reflns_limit_index_m_1_min -1
_diffrn_reflns_limit_k_max 8
_diffrn_reflns_limit_k_min -8
_diffrn_reflns_limit_l_max 14
_diffrn_reflns_limit_l_min -16
_diffrn_reflns_number 20909
_diffrn_reflns_reduction_process
;
XShape (Stoe, 1999), XRed32 (Stoe, 2001)
;
_diffrn_reflns_theta_full 33.48
_diffrn_reflns_theta_max 33.48
_diffrn_reflns_theta_min 2.79
_exptl_absorpt_coefficient_mu 74.55
_exptl_absorpt_correction_T_max 0.306
_exptl_absorpt_correction_T_min 0.015
_exptl_absorpt_correction_type numerical
_exptl_absorpt_process_details '(Jana2000; Petricek, Dusek & Palatinus, 2000)'
_exptl_crystal_colour black
_exptl_crystal_density_diffrn 9.41
_exptl_crystal_F_000 808
_exptl_crystal_size_max 0.139
_exptl_crystal_size_mid 0.137
_exptl_crystal_size_min 0.004
_refine_diff_density_max 2.49
_refine_diff_density_min -2.29
_refine_ls_extinction_coef 0.53(2)
_refine_ls_extinction_method 'B-C type 1 Gaussian isotropic (Becker & Coppens, 1974)'
_refine_ls_goodness_of_fit_ref 1.25
_refine_ls_number_parameters 134
_refine_ls_number_reflns 4210
_refine_ls_R_factor_all 0.0984
_refine_ls_R_factor_gt 0.0342
_refine_ls_shift/su_max 0.0414
_refine_ls_shift/su_mean 0.0116
_refine_ls_structure_factor_coef F
_refine_ls_weighting_details w=1/(\s^2^(F)+0.0001F^2^)
_refine_ls_weighting_scheme sigma
_refine_ls_wR_factor_gt 0.0364
_refine_ls_wR_factor_ref 0.0395
_reflns_number_gt 1422
_reflns_number_total 4210
_reflns_threshold_expression I>3\s(I)
_cod_data_source_file ck5035.cif
_cod_data_source_block I
_cod_original_cell_volume 343.48(9)
_cod_original_formula_sum 'As2 Au1 Ce1'
_cod_database_code 2104418
_cod_database_fobs_code 2104418

loop_
_space_group_symop_ssg_id
_space_group_symop_ssg_operation_algebraic
1 x1,x2,x3,x4
2 -x1,1/2+x2,-x3,-x4
3 -x1,-x2,-x3,-x4
4 x1,1/2-x2,x3,x4

loop_
_atom_site_type_symbol
_atom_site_label
_atom_site_fract_x
_atom_site_fract_y
_atom_site_fract_z
_atom_site_U_iso_or_equiv
_atom_site_adp_type
_atom_site_calc_flag
_atom_site_refinement_flags
_atom_site_occupancy
_atom_site_disorder_assembly
_atom_site_disorder_group
Ce Ce1 0.0005(4) 0.25 0.23003(4) 0.01262(12) Uani d . 1 . .
Ce Ce2 0.5001(4) 0.75 0.24019(4) 0.01220(13) Uani d . 1 . .
Au Au1 0.24822(4) -0.0005(2) 0.49929(10) 0.01869(7) Uani d . 0.9858(17) . .
As As1 0.9978(6) 0.25 0.68044(9) 0.0142(2) Uani d . 1 . .
As As2 0.4991(6) 0.75 0.67811(8) 0.0141(2) Uani d . 1 . .
As As3 0.27901(14) -0.0038(6) 0.0001(3) 0.02084(18) Uani d . 1 . .

loop_
_atom_site_aniso_label
_atom_site_aniso_U_11
_atom_site_aniso_U_22
_atom_site_aniso_U_33
_atom_site_aniso_U_12
_atom_site_aniso_U_13
_atom_site_aniso_U_23
_atom_site_aniso_type_symbol
Ce1 0.0136(2) 0.0104(2) 0.0139(2) 0 0.0004(8) 0 Ce
Ce2 0.0142(2) 0.0101(2) 0.0122(2) 0 -0.0019(9) 0 Ce
Au1 0.02132(13) 0.01698(10) 0.01778(11) -0.0024(3) -0.0011(7) -0.00082(10) Au
As1 0.0140(4) 0.0106(3) 0.0179(4) 0 -0.0090(12) 0 As
As2 0.0142(4) 0.0111(3) 0.0169(4) 0 -0.0079(12) 0 As
As3 0.0148(3) 0.0352(4) 0.0124(2) 0.0049(9) -0.0025(11) -0.0019(3) As

loop_
_atom_site_displace_Fourier_atom_site_label
_atom_site_displace_Fourier_axis
_atom_site_displace_Fourier_wave_vector_seq_id
_atom_site_displace_Fourier_param_cos
_atom_site_displace_Fourier_param_sin
Ce1 x 1 0.0039(3) 0.0044(3)
Ce1 y 1 0 0
Ce1 z 1 0.0005(2) -0.0012(2)
Ce2 x 1 0.0043(3) 0.0067(3)
Ce2 y 1 0 0
Ce2 z 1 -0.0011(2) 0.0000(2)
Au1 x 1 0.0001(3) 0.00738(11)
Au1 y 1 0.00014(6) -0.00106(15)
Au1 z 1 0.00042(13) 0.00017(10)
As1 x 1 -0.0030(4) 0.0062(4)
As1 y 1 0 0
As1 z 1 0.0011(4) -0.0022(4)
As2 x 1 -0.0028(4) 0.0056(4)
As2 y 1 0 0
As2 z 1 0.0006(4) -0.0015(4)
As3 x 1 -0.0037(7) 0.0052(3)
As3 y 1 -0.01407(19) -0.0005(5)
As3 z 1 0.0010(3) 0.0006(2)

loop_
_atom_site_Fourier_wave_vector_seq_id
_atom_site_Fourier_wave_vector_x
_atom_site_Fourier_wave_vector_z
1 0.08000 -0.38890

loop_
_atom_site_occ_Fourier_atom_site_label
_atom_site_occ_Fourier_wave_vector_seq_id
_atom_site_occ_Fourier_param_cos
_atom_site_occ_Fourier_param_sin
Au1 0.9857(17) -0.057(4) -0.008(7)

loop_
_atom_site_U_Fourier_atom_site_label
_atom_site_U_Fourier_tens_elem
_atom_site_U_Fourier_wave_vector_seq_id
_atom_site_U_Fourier_param_cos
_atom_site_U_Fourier_param_sin
Ce1 U11 1 -0.0024(11) -0.0022(10)
Ce1 U22 1 0.0001(6) 0.0017(6)
Ce1 U33 1 0.0013(8) 0.0006(8)
Ce1 U12 1 0 0
Ce1 U13 1 -0.0005(5) -0.0021(5)
Ce1 U23 1 0 0
Ce2 U11 1 0.0022(12) -0.0079(9)
Ce2 U22 1 0.0049(6) 0.0057(6)
Ce2 U33 1 0.0014(8) -0.0003(8)
Ce2 U12 1 0 0
Ce2 U13 1 0.0003(5) 0.0015(5)
Ce2 U23 1 0 0
Au1 U11 1 0.0012(7) -0.0001(6)
Au1 U22 1 -0.0031(4) -0.0013(6)
Au1 U33 1 -0.0027(4) -0.0011(5)
Au1 U12 1 -0.0006(3) 0.0000(4)
Au1 U13 1 -0.00023(18) -0.0004(6)
Au1 U23 1 -0.0004(3) -0.00013(15)
As1 U11 1 0.0030(17) 0.0011(16)
As1 U22 1 -0.0036(10) 0.0027(10)
As1 U33 1 0.0007(16) -0.0069(16)
As1 U12 1 0 0
As1 U13 1 0.0009(10) 0.0001(10)
As1 U23 1 0 0
As2 U11 1 0.0020(17) 0.0034(16)
As2 U22 1 0.0001(11) 0.0001(10)
As2 U33 1 0.0003(16) -0.0042(16)
As2 U12 1 0 0
As2 U13 1 -0.0013(10) -0.0006(10)
As2 U23 1 0 0
As3 U11 1 -0.0090(16) -0.0030(7)
As3 U22 1 -0.0067(15) 0.0051(11)
As3 U33 1 -0.0032(9) 0.0039(9)
As3 U12 1 -0.0009(6) -0.0060(11)
As3 U13 1 0.0003(7) 0.0024(14)
As3 U23 1 -0.0068(10) -0.0017(5)

loop_
_atom_type_symbol
_atom_type_scat_dispersion_real
_atom_type_scat_dispersion_imag
_atom_type_scat_source
Ce -0.249 2.633 'International Tables Vol C Tables  4.2.6.8 and 6.1.1.1'
Au -2.013 8.802 'International Tables Vol C Tables  4.2.6.8 and 6.1.1.1'
As 0.050 2.006 'International Tables Vol C Tables  4.2.6.8 and 6.1.1.1'

loop_
_cell_wave_vector_seq_id
_cell_wave_vector_x
_cell_wave_vector_y
_cell_wave_vector_z
1 0.08000 0.00000 -0.38890

loop_
_geom_bond_atom_site_label_1
_geom_bond_atom_site_label_2
_geom_bond_site_symmetry_1
_geom_bond_site_symmetry_2
_geom_bond_publ_flag
_geom_bond_distance_max
_geom_bond_distance_min
_geom_bond_distance_av
Ce1 Au1 . . yes 3.449(3) 3.389(3) 3.419(3)
Ce1 Au1 . 3_556 yes 3.450(3) 3.418(3) 3.434(3)
Ce1 Au1 . 2_556 yes 3.450(3) 3.418(3) 3.434(3)
Ce1 Au1 . 4_555 yes 3.449(3) 3.389(3) 3.419(3)
Ce1 As1 . 3_656 yes 3.0515(14) 3.0416(14) 3.0465(14)
Ce1 As1 . 3_666 yes 3.0515(14) 3.0416(14) 3.0465(14)
Ce1 As2 . 3_566 yes 3.071(5) 3.024(5) 3.048(5)
Ce1 As2 . 3_666 yes 3.060(5) 3.040(5) 3.050(5)
Ce1 As3 . . yes 3.237(5) 3.177(5) 3.207(4)
Ce1 As3 . 3_555 yes 3.217(5) 3.159(5) 3.187(4)
Ce1 As3 . 2_555 yes 3.217(5) 3.159(5) 3.187(4)
Ce1 As3 . 4_555 yes 3.237(5) 3.177(5) 3.207(4)
Ce2 Au1 . 1_565 yes 3.385(3) 3.312(3) 3.348(3)
Ce2 Au1 . 3_666 yes 3.373(3) 3.344(3) 3.358(3)
Ce2 Au1 . 2_656 yes 3.373(3) 3.344(3) 3.358(3)
Ce2 Au1 . 4_555 yes 3.385(3) 3.312(3) 3.348(3)
Ce2 As1 . 3_666 yes 3.029(5) 2.974(5) 3.002(5)
Ce2 As1 . 3_766 yes 3.034(5) 3.012(5) 3.023(5)
Ce2 As2 . 3_666 yes 3.0287(13) 3.0186(12) 3.0237(13)
Ce2 As2 . 3_676 yes 3.0287(13) 3.0186(12) 3.0237(13)
Ce2 As3 . 1_565 yes 3.151(5) 3.065(5) 3.107(4)
Ce2 As3 . 3_665 yes 3.188(5) 3.080(5) 3.134(4)
Ce2 As3 . 2_655 yes 3.188(5) 3.080(5) 3.134(4)
Ce2 As3 . 4_555 yes 3.151(5) 3.065(5) 3.107(4)
Au1 Au1 . 3_556 yes 2.893(3) 2.870(3) 2.8815(18)
Au1 Au1 . 3_656 yes 2.932(3) 2.913(3) 2.9227(18)
Au1 Au1 . 4_545 yes 2.914(2) 2.889(2) 2.901(2)
Au1 Au1 . 4_555 yes 2.925(2) 2.900(2) 2.913(2)
Au1 As1 . 1_455 yes 2.795(4) 2.735(4) 2.765(4)
Au1 As1 . 3_656 yes 2.753(4) 2.718(4) 2.735(4)
Au1 As2 . 1_545 yes 2.767(4) 2.720(4) 2.744(4)
Au1 As2 . 3_666 yes 2.773(4) 2.719(4) 2.747(4)
As3 As3 . 3_555 yes 3.275(6) 3.211(6) 3.241(5)
As3 As3 . 3_655 yes 2.623(6) 2.519(6) 2.569(5)
As3 As3 . 4_545 yes 3.026(5) 2.699(5) 2.861(6)
As3 As3 . 4_555 yes 3.115(5) 2.788(5) 2.953(6)
